data_1547311
loop_
_publ_author_name
'Wu, Ping'
'Wu, Kaikai'
'Wang, Liandi'
'Yu, Zhengkun'

_publ_section_title
;
 Iron-Promoted Difunctionalization of Alkenes by
 Phenylselenylation/1,2-Aryl Migration.
;
_journal_issue 19
_journal_name_full 'Organic letters'
_journal_page_first 5450
_journal_page_last 5453
_journal_paper_doi 10.1021/acs.orglett.7b02751
_journal_volume 19
_journal_year 2017
_chemical_formula_sum 'C28 H23 F N4 O5 Se'
_chemical_formula_weight 593.46
_chemical_name_systematic
; 
 ? 
;
_space_group_crystal_system monoclinic
_space_group_IT_number 14
_space_group_name_Hall '-P 2ybc'
_space_group_name_H-M_alt 'P 1 21/c 1'
_symmetry_space_group_name_Hall '-P 2ybc'
_symmetry_space_group_name_H-M 'P 1 21/c 1'
_atom_sites_solution_hydrogens geom
_audit_creation_method SHELXL-2013
_cell_angle_alpha 90
_cell_angle_beta 112.120(5)
_cell_angle_gamma 90
_cell_formula_units_Z 4
_cell_length_a 13.0995(6)
_cell_length_b 13.8051(5)
_cell_length_c 15.6445(5)
_cell_measurement_reflns_used 5193
_cell_measurement_temperature 293(2)
_cell_measurement_theta_max 27.811
_cell_measurement_theta_min 4.059
_cell_volume 2620.9(2)
_computing_cell_refinement 'Bruker SMART'
_computing_data_collection 'Bruker SMART'
_computing_data_reduction 'Bruker SAINT'
_computing_molecular_graphics 'Bruker SHELXTL'
_computing_publication_material 'Bruker SHELXTL'
_computing_structure_refinement 'SHELXL-2013 (Sheldrick, 2013)'
_computing_structure_solution 'Bruker SHELXTL'
_diffrn_ambient_temperature 293(2)
_diffrn_measured_fraction_theta_full 0.998
_diffrn_measured_fraction_theta_max 0.998
_diffrn_measurement_device_type 'CCD area detector'
_diffrn_measurement_method 'phi and omega scans'
_diffrn_radiation_type MoK\a
_diffrn_radiation_wavelength 0.71073
_diffrn_reflns_av_R_equivalents 0.0256
_diffrn_reflns_av_unetI/netI 0.0271
_diffrn_reflns_Laue_measured_fraction_full 0.998
_diffrn_reflns_Laue_measured_fraction_max 0.998
_diffrn_reflns_limit_h_max 16
_diffrn_reflns_limit_h_min -12
_diffrn_reflns_limit_k_max 17
_diffrn_reflns_limit_k_min -16
_diffrn_reflns_limit_l_max 19
_diffrn_reflns_limit_l_min -19
_diffrn_reflns_number 16092
_diffrn_reflns_point_group_measured_fraction_full 0.998
_diffrn_reflns_point_group_measured_fraction_max 0.998
_diffrn_reflns_theta_full 25.242
_diffrn_reflns_theta_max 26.000
_diffrn_reflns_theta_min 3.057
_exptl_absorpt_coefficient_mu 1.486
_exptl_absorpt_correction_T_max 1.0000
_exptl_absorpt_correction_T_min 0.7588
_exptl_absorpt_correction_type multi-scan
_exptl_absorpt_process_details sadabs
_exptl_crystal_colour colorless
_exptl_crystal_density_diffrn 1.504
_exptl_crystal_description prismatic
_exptl_crystal_F_000 1208
_exptl_crystal_size_max 0.200
_exptl_crystal_size_mid 0.170
_exptl_crystal_size_min 0.120
_refine_diff_density_max 1.538
_refine_diff_density_min -0.541
_refine_diff_density_rms 0.066
_refine_ls_extinction_expression Fc^*^=kFc[1+0.001xFc^2^\l^3^/sin(2\q)]^-1/4^
_refine_ls_extinction_method SHELXL
_refine_ls_goodness_of_fit_ref 1.036
_refine_ls_hydrogen_treatment constr
_refine_ls_matrix_type full
_refine_ls_number_parameters 354
_refine_ls_number_reflns 5140
_refine_ls_number_restraints 0
_refine_ls_restrained_S_all 1.036
_refine_ls_R_factor_all 0.0633
_refine_ls_R_factor_gt 0.0481
_refine_ls_shift/su_max 0.001
_refine_ls_shift/su_mean 0.000
_refine_ls_structure_factor_coef Fsqd
_refine_ls_weighting_details 'w=1/[\s^2^(Fo^2^)+(0.0687P)^2^+2.9959P] where P=(Fo^2^+2Fc^2^)/3'
_refine_ls_weighting_scheme calc
_refine_ls_wR_factor_gt 0.1275
_refine_ls_wR_factor_ref 0.1384
_reflns_Friedel_coverage 0.000
_reflns_number_gt 4112
_reflns_number_total 5140
_reflns_threshold_expression 'I > 2\s(I)'
_cod_data_source_file ol7b02751_si_002.cif
_cod_data_source_block wp-1409_for_6g
_cod_depositor_comments 'Adding full bibliography for 1547310--1547311.cif.'
_cod_original_cell_volume 2620.92(19)
_cod_database_code 1547311
_shelx_space_group_comment
; 
The symmetry employed for this shelxl refinement is uniquely defined 
by the following loop, which should always be used as a source of 
symmetry information in preference to the above space-group names. 
They are only intended as comments. 
;
_shelx_estimated_absorpt_t_min 0.755
_shelx_estimated_absorpt_t_max 0.842
_shelxl_version_number 2013-4

loop_
_space_group_symop_operation_xyz
'x, y, z'
'-x, y+1/2, -z+1/2'
'-x, -y, -z'
'x, -y-1/2, z-1/2'

loop_
_atom_site_label
_atom_site_type_symbol
_atom_site_fract_x
_atom_site_fract_y
_atom_site_fract_z
_atom_site_U_iso_or_equiv
_atom_site_adp_type
_atom_site_occupancy
_atom_site_site_symmetry_order
_atom_site_calc_flag
_atom_site_refinement_flags_posn
_atom_site_refinement_flags_adp
Se1 Se 0.09661(3) 0.16442(3) 0.69895(2) 0.04847(16) Uani 1 1 d . .
F1 F 0.2323(3) 0.3325(2) 0.4433(2) 0.0884(9) Uani 1 1 d . .
N1 N 0.0883(2) 0.1128(2) 0.39911(17) 0.0403(6) Uani 1 1 d . .
N2 N 0.0911(2) 0.1057(2) 0.31209(17) 0.0409(6) Uani 1 1 d . .
H2 H 0.1533 0.1085 0.3055 0.049 Uiso 1 1 calc R U
N3 N 0.0965(3) 0.0947(2) 0.1276(2) 0.0465(7) Uani 1 1 d . .
N4 N -0.3016(3) 0.0764(3) 0.0033(2) 0.0593(8) Uani 1 1 d . .
O1 O 0.4616(2) -0.1553(2) 0.76533(19) 0.0647(8) Uani 1 1 d . .
O2 O 0.1863(2) 0.0909(2) 0.1924(2) 0.0639(8) Uani 1 1 d . .
O3 O 0.0892(2) 0.1021(3) 0.04748(18) 0.0710(9) Uani 1 1 d . .
O4 O -0.2995(3) 0.0940(3) -0.0724(2) 0.0960(13) Uani 1 1 d . .
O5 O -0.3857(2) 0.0574(3) 0.0152(2) 0.0787(9) Uani 1 1 d . .
C1 C 0.0715(3) 0.1450(3) 0.5685(2) 0.0450(8) Uani 1 1 d . .
H1A H 0.0371 0.0826 0.5475 0.054 Uiso 1 1 calc R U
H1B H 0.0239 0.1953 0.5310 0.054 Uiso 1 1 calc R U
C2 C 0.1851(3) 0.1492(3) 0.5614(2) 0.0404(7) Uani 1 1 d . .
H2B H 0.2184 0.2118 0.5862 0.048 Uiso 1 1 calc R U
C3 C 0.1776(3) 0.1428(2) 0.4624(2) 0.0395(7) Uani 1 1 d . .
C4 C 0.2778(3) 0.1717(3) 0.4453(2) 0.0429(8) Uani 1 1 d . .
C5 C 0.3512(3) 0.1021(4) 0.4364(3) 0.0664(12) Uani 1 1 d . .
H5 H 0.3397 0.0365 0.4429 0.080 Uiso 1 1 calc R U
C6 C 0.4419(4) 0.1337(4) 0.4176(3) 0.0763(14) Uani 1 1 d . .
H6 H 0.4910 0.0882 0.4114 0.092 Uiso 1 1 calc R U
C7 C 0.4603(4) 0.2295(4) 0.4082(3) 0.0726(13) Uani 1 1 d . .
H7 H 0.5212 0.2485 0.3953 0.087 Uiso 1 1 calc R U
C8 C 0.3902(4) 0.2976(4) 0.4174(3) 0.0655(11) Uani 1 1 d . .
H8 H 0.4026 0.3631 0.4117 0.079 Uiso 1 1 calc R U
C9 C 0.3004(3) 0.2669(3) 0.4354(2) 0.0488(9) Uani 1 1 d . .
C10 C 0.2627(3) 0.0701(3) 0.6173(2) 0.0377(7) Uani 1 1 d . .
C11 C 0.2386(3) -0.0266(3) 0.5941(2) 0.0425(8) Uani 1 1 d . .
H11 H 0.1753 -0.0423 0.5436 0.051 Uiso 1 1 calc R U
C12 C 0.3060(3) -0.0997(3) 0.6440(2) 0.0475(8) Uani 1 1 d . .
H12 H 0.2877 -0.1640 0.6275 0.057 Uiso 1 1 calc R U
C13 C 0.4014(3) -0.0779(3) 0.7192(2) 0.0458(8) Uani 1 1 d . .
C14 C 0.4274(3) 0.0180(3) 0.7422(2) 0.0510(9) Uani 1 1 d . .
H14 H 0.4914 0.0339 0.7920 0.061 Uiso 1 1 calc R U
C15 C 0.3585(3) 0.0906(3) 0.6913(2) 0.0474(8) Uani 1 1 d . .
H15 H 0.3773 0.1549 0.7073 0.057 Uiso 1 1 calc R U
C16 C 0.5574(5) -0.1363(5) 0.8451(3) 0.0946(19) Uani 1 1 d . .
H16A H 0.6086 -0.0990 0.8281 0.142 Uiso 1 1 calc R U
H16B H 0.5910 -0.1965 0.8720 0.142 Uiso 1 1 calc R U
H16C H 0.5372 -0.1008 0.8891 0.142 Uiso 1 1 calc R U
C17 C -0.0495(3) 0.1630(2) 0.6970(3) 0.0450(8) Uani 1 1 d . .
C18 C -0.1436(4) 0.1726(3) 0.6176(3) 0.0567(10) Uani 1 1 d . .
H18 H -0.1381 0.1796 0.5603 0.068 Uiso 1 1 calc R U
C19 C -0.2455(4) 0.1716(3) 0.6248(4) 0.0764(14) Uani 1 1 d . .
H19 H -0.3089 0.1772 0.5718 0.092 Uiso 1 1 calc R U
C20 C -0.2546(5) 0.1626(4) 0.7086(5) 0.0861(17) Uani 1 1 d . .
H20 H -0.3238 0.1616 0.7123 0.103 Uiso 1 1 calc R U
C21 C -0.1620(5) 0.1551(4) 0.7870(4) 0.0822(16) Uani 1 1 d . .
H21 H -0.1683 0.1503 0.8441 0.099 Uiso 1 1 calc R U
C22 C -0.0588(4) 0.1545(3) 0.7819(3) 0.0602(11) Uani 1 1 d . .
H22 H 0.0040 0.1483 0.8353 0.072 Uiso 1 1 calc R U
C23 C -0.0024(3) 0.0946(2) 0.2373(2) 0.0345(7) Uani 1 1 d . .
C24 C -0.0038(3) 0.0908(2) 0.1462(2) 0.0372(7) Uani 1 1 d . .
C25 C -0.1008(3) 0.0845(2) 0.0705(2) 0.0418(8) Uani 1 1 d . .
H25 H -0.1002 0.0835 0.0112 0.050 Uiso 1 1 calc R U
C26 C -0.1978(3) 0.0798(2) 0.0836(2) 0.0424(8) Uani 1 1 d . .
C27 C -0.2007(3) 0.0812(3) 0.1716(2) 0.0452(8) Uani 1 1 d . .
H27 H -0.2676 0.0765 0.1793 0.054 Uiso 1 1 calc R U
C28 C -0.1054(3) 0.0895(2) 0.2458(2) 0.0420(8) Uani 1 1 d . .
H28 H -0.1081 0.0920 0.3044 0.050 Uiso 1 1 calc R U

loop_
_atom_site_aniso_label
_atom_site_aniso_U_11
_atom_site_aniso_U_22
_atom_site_aniso_U_33
_atom_site_aniso_U_23
_atom_site_aniso_U_13
_atom_site_aniso_U_12
Se1 0.0543(3) 0.0562(3) 0.0389(2) -0.00028(15) 0.02209(17) 0.00918(17)
F1 0.099(2) 0.0744(18) 0.106(2) 0.0006(15) 0.0549(19) 0.0034(15)
N1 0.0421(16) 0.0489(16) 0.0321(13) 0.0029(12) 0.0165(12) 0.0003(13)
N2 0.0365(15) 0.0563(17) 0.0323(13) -0.0006(12) 0.0158(12) -0.0032(13)
N3 0.0513(18) 0.0508(17) 0.0471(16) -0.0085(14) 0.0294(15) -0.0027(14)
N4 0.051(2) 0.073(2) 0.0460(18) -0.0023(16) 0.0099(15) -0.0029(17)
O1 0.0672(19) 0.0734(19) 0.0486(15) 0.0047(13) 0.0160(14) 0.0231(15)
O2 0.0448(15) 0.094(2) 0.0599(16) -0.0030(15) 0.0276(14) 0.0033(14)
O3 0.0728(19) 0.107(2) 0.0486(15) -0.0164(16) 0.0407(15) -0.0124(17)
O4 0.069(2) 0.167(4) 0.0400(16) 0.0075(19) 0.0069(14) -0.015(2)
O5 0.0429(16) 0.118(3) 0.0690(19) -0.0046(19) 0.0134(14) -0.0097(17)
C1 0.0422(19) 0.058(2) 0.0357(16) -0.0025(15) 0.0159(15) 0.0057(16)
C2 0.0384(18) 0.0478(19) 0.0341(16) -0.0025(14) 0.0126(14) -0.0007(14)
C3 0.0387(18) 0.0464(18) 0.0340(16) 0.0026(14) 0.0146(14) 0.0037(14)
C4 0.0381(18) 0.060(2) 0.0310(15) -0.0022(15) 0.0128(14) -0.0002(16)
C5 0.047(2) 0.097(3) 0.061(2) -0.001(2) 0.027(2) 0.012(2)
C6 0.052(3) 0.110(4) 0.076(3) -0.002(3) 0.035(2) 0.007(3)
C7 0.045(2) 0.120(4) 0.057(2) -0.003(3) 0.025(2) -0.017(3)
C8 0.066(3) 0.081(3) 0.052(2) -0.001(2) 0.024(2) -0.025(2)
C9 0.046(2) 0.061(2) 0.0379(17) -0.0030(16) 0.0140(15) -0.0015(18)
C10 0.0347(16) 0.0522(19) 0.0281(14) -0.0039(14) 0.0142(13) -0.0011(14)
C11 0.0326(17) 0.058(2) 0.0346(16) -0.0049(15) 0.0100(13) -0.0030(15)
C12 0.051(2) 0.051(2) 0.0464(18) -0.0075(16) 0.0246(17) -0.0035(17)
C13 0.0423(19) 0.064(2) 0.0348(16) 0.0039(16) 0.0189(15) 0.0103(17)
C14 0.0361(18) 0.073(3) 0.0365(17) -0.0043(17) 0.0053(14) 0.0000(18)
C15 0.0417(19) 0.056(2) 0.0392(17) -0.0043(16) 0.0095(15) -0.0045(16)
C16 0.091(4) 0.108(4) 0.059(3) 0.002(3) -0.001(3) 0.049(3)
C17 0.061(2) 0.0296(16) 0.054(2) -0.0017(14) 0.0323(18) 0.0019(15)
C18 0.064(3) 0.050(2) 0.059(2) -0.0113(18) 0.026(2) -0.0038(18)
C19 0.057(3) 0.070(3) 0.102(4) -0.013(3) 0.029(3) -0.006(2)
C20 0.077(4) 0.077(3) 0.132(5) 0.000(3) 0.070(4) -0.006(3)
C21 0.101(4) 0.080(3) 0.096(4) 0.019(3) 0.072(4) 0.004(3)
C22 0.079(3) 0.054(2) 0.062(2) 0.0103(19) 0.043(2) 0.009(2)
C23 0.0419(17) 0.0296(15) 0.0349(15) 0.0008(12) 0.0178(14) -0.0025(13)
C24 0.0433(18) 0.0352(16) 0.0379(16) -0.0032(13) 0.0208(15) -0.0017(14)
C25 0.055(2) 0.0409(18) 0.0324(15) -0.0044(13) 0.0198(15) -0.0029(15)
C26 0.0428(19) 0.0434(18) 0.0381(17) -0.0036(14) 0.0118(15) -0.0046(15)
C27 0.0396(18) 0.054(2) 0.0448(18) -0.0009(16) 0.0196(15) -0.0098(16)
C28 0.0480(19) 0.0502(19) 0.0341(16) 0.0016(14) 0.0226(15) -0.0091(16)

loop_
_atom_type_symbol
_atom_type_description
_atom_type_scat_dispersion_real
_atom_type_scat_dispersion_imag
_atom_type_scat_source
C C 0.0033 0.0016 'International Tables Vol C Tables 4.2.6.8 and 6.1.1.4'
H H 0.0000 0.0000 'International Tables Vol C Tables 4.2.6.8 and 6.1.1.4'
N N 0.0061 0.0033 'International Tables Vol C Tables 4.2.6.8 and 6.1.1.4'
O O 0.0106 0.0060 'International Tables Vol C Tables 4.2.6.8 and 6.1.1.4'
F F 0.0171 0.0103 'International Tables Vol C Tables 4.2.6.8 and 6.1.1.4'
Se Se -0.0929 2.2259 'International Tables Vol C Tables 4.2.6.8 and 6.1.1.4'

loop_
_geom_angle_atom_site_label_1
_geom_angle_atom_site_label_2
_geom_angle_atom_site_label_3
_geom_angle
C17 Se1 C1 102.04(15)
C3 N1 N2 115.4(3)
C23 N2 N1 120.8(3)
C23 N2 H2 119.6
N1 N2 H2 119.6
O3 N3 O2 121.9(3)
O3 N3 C24 118.7(3)
O2 N3 C24 119.4(3)
O5 N4 O4 123.0(3)
O5 N4 C26 118.6(3)
O4 N4 C26 118.3(3)
C13 O1 C16 117.7(4)
C2 C1 Se1 106.5(2)
C2 C1 H1A 110.4
Se1 C1 H1A 110.4
C2 C1 H1B 110.4
Se1 C1 H1B 110.4
H1A C1 H1B 108.6
C3 C2 C10 108.5(3)
C3 C2 C1 112.3(3)
C10 C2 C1 112.7(3)
C3 C2 H2B 107.7
C10 C2 H2B 107.7
C1 C2 H2B 107.7
N1 C3 C4 123.8(3)
N1 C3 C2 119.8(3)
C4 C3 C2 116.4(3)
C9 C4 C5 117.6(4)
C9 C4 C3 121.3(3)
C5 C4 C3 121.1(4)
C6 C5 C4 118.4(5)
C6 C5 H5 120.8
C4 C5 H5 120.8
C7 C6 C5 121.7(5)
C7 C6 H6 119.1
C5 C6 H6 119.1
C8 C7 C6 120.3(4)
C8 C7 H7 119.9
C6 C7 H7 119.9
C7 C8 C9 118.3(5)
C7 C8 H8 120.9
C9 C8 H8 120.9
F1 C9 C4 118.1(3)
F1 C9 C8 118.2(4)
C4 C9 C8 123.8(4)
C15 C10 C11 117.6(3)
C15 C10 C2 122.3(3)
C11 C10 C2 120.2(3)
C12 C11 C10 121.5(3)
C12 C11 H11 119.2
C10 C11 H11 119.2
C11 C12 C13 120.2(3)
C11 C12 H12 119.9
C13 C12 H12 119.9
O1 C13 C14 125.3(3)
O1 C13 C12 115.8(3)
C14 C13 C12 118.9(3)
C13 C14 C15 120.1(3)
C13 C14 H14 120.0
C15 C14 H14 120.0
C10 C15 C14 121.7(4)
C10 C15 H15 119.1
C14 C15 H15 119.1
O1 C16 H16A 109.5
O1 C16 H16B 109.5
H16A C16 H16B 109.5
O1 C16 H16C 109.5
H16A C16 H16C 109.5
H16B C16 H16C 109.5
C22 C17 C18 119.9(4)
C22 C17 Se1 115.9(3)
C18 C17 Se1 124.2(3)
C19 C18 C17 119.0(4)
C19 C18 H18 120.5
C17 C18 H18 120.5
C20 C19 C18 121.0(5)
C20 C19 H19 119.5
C18 C19 H19 119.5
C19 C20 C21 120.0(5)
C19 C20 H20 120.0
C21 C20 H20 120.0
C20 C21 C22 120.3(5)
C20 C21 H21 119.9
C22 C21 H21 119.9
C17 C22 C21 119.8(5)
C17 C22 H22 120.1
C21 C22 H22 120.1
N2 C23 C28 120.9(3)
N2 C23 C24 122.8(3)
C28 C23 C24 116.3(3)
C25 C24 C23 121.8(3)
C25 C24 N3 116.3(3)
C23 C24 N3 121.9(3)
C26 C25 C24 119.0(3)
C26 C25 H25 120.5
C24 C25 H25 120.5
C25 C26 C27 121.5(3)
C25 C26 N4 119.3(3)
C27 C26 N4 119.1(3)
C28 C27 C26 119.4(3)
C28 C27 H27 120.3
C26 C27 H27 120.3
C27 C28 C23 122.1(3)
C27 C28 H28 119.0
C23 C28 H28 119.0

loop_
_geom_bond_atom_site_label_1
_geom_bond_atom_site_label_2
_geom_bond_distance
Se1 C17 1.903(4)
Se1 C1 1.959(3)
F1 C9 1.308(5)
N1 C3 1.284(4)
N1 N2 1.379(3)
N2 C23 1.347(4)
N2 H2 0.8600
N3 O3 1.225(4)
N3 O2 1.231(4)
N3 C24 1.450(4)
N4 O5 1.213(4)
N4 O4 1.219(4)
N4 C26 1.463(4)
O1 C13 1.362(4)
O1 C16 1.421(6)
C1 C2 1.535(5)
C1 H1A 0.9700
C1 H1B 0.9700
C2 C3 1.517(4)
C2 C10 1.524(5)
C2 H2B 0.9800
C3 C4 1.491(5)
C4 C9 1.369(5)
C4 C5 1.402(6)
C5 C6 1.397(6)
C5 H5 0.9300
C6 C7 1.363(8)
C6 H6 0.9300
C7 C8 1.359(7)
C7 H7 0.9300
C8 C9 1.375(5)
C8 H8 0.9300
C10 C15 1.378(4)
C10 C11 1.388(5)
C11 C12 1.375(5)
C11 H11 0.9300
C12 C13 1.389(5)
C12 H12 0.9300
C13 C14 1.381(5)
C14 C15 1.382(5)
C14 H14 0.9300
C15 H15 0.9300
C16 H16A 0.9600
C16 H16B 0.9600
C16 H16C 0.9600
C17 C22 1.383(5)
C17 C18 1.388(6)
C18 C19 1.382(6)
C18 H18 0.9300
C19 C20 1.366(8)
C19 H19 0.9300
C20 C21 1.366(8)
C20 H20 0.9300
C21 C22 1.384(7)
C21 H21 0.9300
C22 H22 0.9300
C23 C28 1.408(4)
C23 C24 1.419(4)
C24 C25 1.375(5)
C25 C26 1.363(5)
C25 H25 0.9300
C26 C27 1.392(5)
C27 C28 1.352(5)
C27 H27 0.9300
C28 H28 0.9300

loop_
_geom_torsion_atom_site_label_1
_geom_torsion_atom_site_label_2
_geom_torsion_atom_site_label_3
_geom_torsion_atom_site_label_4
_geom_torsion
C3 N1 N2 C23 -166.3(3)
Se1 C1 C2 C3 -175.7(2)
Se1 C1 C2 C10 61.4(3)
N2 N1 C3 C4 2.0(5)
N2 N1 C3 C2 -177.5(3)
C10 C2 C3 N1 109.3(3)
C1 C2 C3 N1 -16.0(5)
C10 C2 C3 C4 -70.2(4)
C1 C2 C3 C4 164.5(3)
N1 C3 C4 C9 98.6(4)
C2 C3 C4 C9 -82.0(4)
N1 C3 C4 C5 -79.8(5)
C2 C3 C4 C5 99.6(4)
C9 C4 C5 C6 -0.4(6)
C3 C4 C5 C6 178.1(4)
C4 C5 C6 C7 0.2(7)
C5 C6 C7 C8 0.4(7)
C6 C7 C8 C9 -0.7(6)
C5 C4 C9 F1 179.8(3)
C3 C4 C9 F1 1.3(5)
C5 C4 C9 C8 0.0(5)
C3 C4 C9 C8 -178.4(3)
C7 C8 C9 F1 -179.2(4)
C7 C8 C9 C4 0.5(6)
C3 C2 C10 C15 119.0(3)
C1 C2 C10 C15 -116.0(3)
C3 C2 C10 C11 -60.5(4)
C1 C2 C10 C11 64.5(4)
C15 C10 C11 C12 1.5(5)
C2 C10 C11 C12 -179.0(3)
C10 C11 C12 C13 -0.6(5)
C16 O1 C13 C14 1.8(6)
C16 O1 C13 C12 -177.3(4)
C11 C12 C13 O1 178.8(3)
C11 C12 C13 C14 -0.5(5)
O1 C13 C14 C15 -178.6(3)
C12 C13 C14 C15 0.6(5)
C11 C10 C15 C14 -1.4(5)
C2 C10 C15 C14 179.1(3)
C13 C14 C15 C10 0.4(5)
C22 C17 C18 C19 -1.1(5)
Se1 C17 C18 C19 -179.3(3)
C17 C18 C19 C20 0.8(6)
C18 C19 C20 C21 0.5(8)
C19 C20 C21 C22 -1.4(8)
C18 C17 C22 C21 0.3(6)
Se1 C17 C22 C21 178.5(3)
C20 C21 C22 C17 1.0(7)
N1 N2 C23 C28 -0.2(5)
N1 N2 C23 C24 177.5(3)
N2 C23 C24 C25 -176.5(3)
C28 C23 C24 C25 1.3(5)
N2 C23 C24 N3 2.6(5)
C28 C23 C24 N3 -179.6(3)
O3 N3 C24 C25 7.2(5)
O2 N3 C24 C25 -173.0(3)
O3 N3 C24 C23 -171.9(3)
O2 N3 C24 C23 7.9(5)
C23 C24 C25 C26 -1.4(5)
N3 C24 C25 C26 179.5(3)
C24 C25 C26 C27 0.0(5)
C24 C25 C26 N4 178.0(3)
O5 N4 C26 C25 168.8(4)
O4 N4 C26 C25 -12.0(6)
O5 N4 C26 C27 -13.1(5)
O4 N4 C26 C27 166.1(4)
C25 C26 C27 C28 1.5(5)
N4 C26 C27 C28 -176.5(3)
C26 C27 C28 C23 -1.5(5)
N2 C23 C28 C27 178.0(3)
C24 C23 C28 C27 0.2(5)
